data_1555591
loop_
_publ_author_name
'Durantie, Estelle'
'Huwiler, Samuel'
'Leroux, Jean-Christophe'
'Castagner, Bastien'

_publ_section_title
;
 A Chiral Phosphoramidite Reagent for the Synthesis of Inositol
 Phosphates.
;
_journal_issue 13
_journal_name_full 'Organic letters'
_journal_page_first 3162
_journal_page_last 3165
_journal_paper_doi 10.1021/acs.orglett.6b01374
_journal_volume 18
_journal_year 2016
_chemical_absolute_configuration ad
_chemical_formula_moiety 'C44 H50 O12 P2, C H2 Cl2'
_chemical_formula_sum 'C45 H52 Cl2 O12 P2'
_chemical_formula_weight 917.70
_space_group_crystal_system monoclinic
_space_group_IT_number 4
_space_group_name_Hall 'P 2yb'
_space_group_name_H-M_alt 'P 1 21 1'
_atom_sites_solution_hydrogens geom
_atom_sites_solution_primary direct
_audit_creation_date 2014-06-27
_audit_creation_method
;
Olex2 1.2
(compiled 2014.06.23 svn.r2946 for OlexSys, GUI svn.r4855)
;
_cell_angle_alpha 90
_cell_angle_beta 101.589(2)
_cell_angle_gamma 90
_cell_formula_units_Z 2
_cell_length_a 13.3931(4)
_cell_length_b 9.5262(3)
_cell_length_c 17.8614(5)
_cell_measurement_reflns_used 9900
_cell_measurement_temperature 100.0(2)
_cell_measurement_theta_max 66.73
_cell_measurement_theta_min 2.53
_cell_volume 2232.40(12)
_computing_cell_refinement 'Bruker SAINT'
_computing_data_collection 'Bruker APEX2'
_computing_data_reduction 'Bruker SAINT'
_computing_molecular_graphics 'Olex2 (Dolomanov et al., 2009)'
_computing_publication_material 'Olex2 (Dolomanov et al., 2009)'
_computing_structure_refinement 'XL (Sheldrick, 2008)'
_computing_structure_solution 'XS (Sheldrick, 2008)'
_diffrn_ambient_temperature 100.0(2)
_diffrn_detector 'Bruker APEX2 area detector'
_diffrn_detector_area_resol_mean 8.33
_diffrn_detector_type 'CCD area detector'
_diffrn_measured_fraction_theta_full 0.948
_diffrn_measured_fraction_theta_max 0.967
_diffrn_measurement_device 'kappa-stage diffractometer'
_diffrn_measurement_device_type 'Bruker Kappa Apex2 Duo'
_diffrn_measurement_method '\w and \f scans'
_diffrn_radiation_monochromator 'double mirror optics'
_diffrn_radiation_probe x-ray
_diffrn_radiation_type CuK\a
_diffrn_radiation_wavelength 1.54178
_diffrn_reflns_av_R_equivalents 0.0458
_diffrn_reflns_av_unetI/netI 0.0395
_diffrn_reflns_Laue_measured_fraction_full 0.948
_diffrn_reflns_Laue_measured_fraction_max 0.967
_diffrn_reflns_limit_h_max 15
_diffrn_reflns_limit_h_min -15
_diffrn_reflns_limit_k_max 8
_diffrn_reflns_limit_k_min -11
_diffrn_reflns_limit_l_max 20
_diffrn_reflns_limit_l_min -20
_diffrn_reflns_number 27902
_diffrn_reflns_point_group_measured_fraction_full 0.741
_diffrn_reflns_point_group_measured_fraction_max 0.756
_diffrn_reflns_theta_full 67.679
_diffrn_reflns_theta_max 66.726
_diffrn_reflns_theta_min 2.525
_diffrn_source 'microfocus sealed X-ray tube'
_diffrn_source_type 'Incoatec I\ms'
_diffrn_standards_number 0
_exptl_absorpt_coefficient_mu 2.506
_exptl_absorpt_correction_T_max 0.7376
_exptl_absorpt_correction_T_min 0.6277
_exptl_absorpt_correction_type multi-scan
_exptl_absorpt_process_details
;
SADABS-2012/1 (Bruker,2012) was used for absorption correction.
wR2(int) was 0.0968 before and 0.0647 after correction.
The Ratio of minimum to maximum transmission is 0.8510.
The \l/2 correction factor is 0.0015.
;
_exptl_crystal_colour 'clear colourless'
_exptl_crystal_colour_lustre clear
_exptl_crystal_colour_primary colourless
_exptl_crystal_density_diffrn 1.365
_exptl_crystal_description needle
_exptl_crystal_F_000 964
_exptl_crystal_size_max 0.2
_exptl_crystal_size_mid 0.04
_exptl_crystal_size_min 0.015
_refine_diff_density_max 0.178
_refine_diff_density_min -0.391
_refine_diff_density_rms 0.048
_refine_ls_abs_structure_details
;
 Flack x determined using 1759 quotients [(I+)-(I-)]/[(I+)+(I-)]
 (Parsons and Flack (2004), Acta Cryst. A60, s61).
;
_refine_ls_abs_structure_Flack 0.033(10)
_refine_ls_extinction_method none
_refine_ls_goodness_of_fit_ref 1.045
_refine_ls_hydrogen_treatment constr
_refine_ls_matrix_type full
_refine_ls_number_parameters 554
_refine_ls_number_reflns 5990
_refine_ls_number_restraints 1
_refine_ls_restrained_S_all 1.045
_refine_ls_R_factor_all 0.0386
_refine_ls_R_factor_gt 0.0356
_refine_ls_shift/su_max 0.000
_refine_ls_shift/su_mean 0.000
_refine_ls_structure_factor_coef Fsqd
_refine_ls_weighting_details 'w=1/[\s^2^(Fo^2^)+(0.0629P)^2^+0.0995P] where P=(Fo^2^+2Fc^2^)/3'
_refine_ls_weighting_scheme calc
_refine_ls_wR_factor_gt 0.0920
_refine_ls_wR_factor_ref 0.0940
_reflns_Friedel_coverage 0.468
_reflns_Friedel_fraction_full 0.506
_reflns_Friedel_fraction_max 0.516
_reflns_number_gt 5605
_reflns_number_total 5990
_reflns_threshold_expression 'I > 2\s(I)'
_cod_data_source_file ol6b01374_si_001.cif
_cod_data_source_block cu_pa240614_0m_10a
_cod_database_code 1555591
_shelxl_version_number 2013-4
_shelx_space_group_comment
;
The symmetry employed for this shelxl refinement is uniquely defined
by the following loop, which should always be used as a source of
symmetry information in preference to the above space-group names.
They are only intended as comments.
;
_shelx_estimated_absorpt_t_max 0.963
_shelx_estimated_absorpt_t_min 0.634
_olex2_refinement_description
;
1. Fixed Uiso
 At 1.2 times of:
  All C(H) groups, All C(H,H) groups
 At 1.5 times of:
  All C(H,H,H) groups
2.a Ternary CH refined with riding coordinates:
 C4(H4), C5(H5), C6(H6), C7(H7), C8(H8), C9(H9), C19(H19), C27(H27), C34(H34),
 C36(H36)
2.b Secondary CH2 refined with riding coordinates:
 C25(H25A,H25B), C26(H26A,H26B), C41(H41A,H41B), C42(H42A,H42B), C43(H43A,H43B)
2.c Aromatic/amide H refined with riding coordinates:
 C1(H1), C2(H2), C11(H11), C12(H12), C13(H13), C14(H14), C15(H15), C16(H16),
 C18(H18), C23(H23), C24(H24), C29(H29), C30(H30), C31(H31), C32(H32), C33(H33),
  C40(H40), C1A(H1A), C1B(H1B), C1C(H1C)
2.d Idealised Me refined as rotating group:
 C21(H21A,H21B,H21C), C37(H37A,H37B,H37C), C38(H38A,H38B,H38C), C39(H39A,H39B,
 H39C)
;
_olex2_submission_original_sample_id pa240614
_olex2_submission_special_instructions 'No special instructions were received'

loop_
_space_group_symop_operation_xyz
'x, y, z'
'-x, y+1/2, -z'

loop_
_atom_site_label
_atom_site_type_symbol
_atom_site_fract_x
_atom_site_fract_y
_atom_site_fract_z
_atom_site_U_iso_or_equiv
_atom_site_adp_type
_atom_site_occupancy
_atom_site_site_symmetry_order
_atom_site_calc_flag
_atom_site_refinement_flags_posn
P1 P 0.35044(6) 0.45104(11) 0.24788(5) 0.0227(2) Uani 1 1 d .
P2 P -0.13991(6) 0.54874(10) -0.10453(4) 0.0192(2) Uani 1 1 d .
Cl3 Cl 0.42663(9) 0.67955(15) 0.62386(7) 0.0534(3) Uani 1 1 d .
Cl4 Cl 0.26565(9) 0.70089(16) 0.71112(7) 0.0591(3) Uani 1 1 d .
O1 O 0.29038(18) 0.3967(3) 0.30934(14) 0.0291(6) Uani 1 1 d .
O2 O 0.27865(16) 0.5453(3) 0.18821(12) 0.0226(5) Uani 1 1 d .
O3 O -0.06485(15) 0.4490(3) -0.04980(12) 0.0199(5) Uani 1 1 d .
O4 O -0.23651(16) 0.5757(3) -0.06915(12) 0.0228(5) Uani 1 1 d .
O5 O 0.42195(17) 0.5731(3) 0.28600(13) 0.0293(6) Uani 1 1 d .
O6 O 0.06582(16) 0.5883(3) 0.20435(12) 0.0233(6) Uani 1 1 d .
O7 O -0.09580(16) 0.6824(3) -0.12166(13) 0.0228(5) Uani 1 1 d .
O8 O -0.17644(16) 0.4448(3) -0.17286(12) 0.0211(5) Uani 1 1 d .
O9 O 0.15250(16) 0.4646(3) -0.07176(12) 0.0219(5) Uani 1 1 d .
O10 O 0.24521(16) 0.5892(3) 0.02882(12) 0.0208(5) Uani 1 1 d .
O11 O 0.39712(18) 0.3314(3) 0.21772(14) 0.0292(6) Uani 1 1 d .
C1 C 0.0362(3) 0.2195(6) 0.3647(3) 0.0488(12) Uani 1 1 d .
H1 H 0.0123 0.1337 0.3405 0.059 Uiso 1 1 calc R
C2 C 0.1197(3) 0.2870(5) 0.3450(3) 0.0412(11) Uani 1 1 d .
H2 H 0.1523 0.2465 0.3076 0.049 Uiso 1 1 calc R
C3 C 0.1555(3) 0.4120(5) 0.3794(2) 0.0326(10) Uani 1 1 d .
C4 C 0.2464(3) 0.4889(5) 0.3592(2) 0.0310(9) Uani 1 1 d .
H4 H 0.2228 0.5780 0.3316 0.037 Uiso 1 1 calc R
C5 C 0.1912(2) 0.4810(4) 0.13867(18) 0.0197(7) Uani 1 1 d .
H5 H 0.1771 0.3877 0.1601 0.024 Uiso 1 1 calc R
C6 C 0.1001(2) 0.5740(4) 0.13401(18) 0.0203(7) Uani 1 1 d .
H6 H 0.1127 0.6682 0.1130 0.024 Uiso 1 1 calc R
C7 C 0.0100(2) 0.5031(4) 0.08389(18) 0.0196(7) Uani 1 1 d .
H7 H 0.0060 0.4026 0.0993 0.024 Uiso 1 1 calc R
C8 C 0.0216(2) 0.5125(4) 0.00233(18) 0.0190(7) Uani 1 1 d .
H8 H 0.0301 0.6125 -0.0121 0.023 Uiso 1 1 calc R
C9 C -0.3124(2) 0.4661(4) -0.06548(19) 0.0238(8) Uani 1 1 d .
H9 H -0.2786 0.3720 -0.0606 0.029 Uiso 1 1 calc R
C10 C -0.3578(2) 0.4939(4) 0.00396(19) 0.0253(8) Uani 1 1 d .
C11 C -0.4289(3) 0.3989(5) 0.0218(2) 0.0298(9) Uani 1 1 d .
H11 H -0.4486 0.3202 -0.0106 0.036 Uiso 1 1 calc R
C12 C -0.4709(3) 0.4173(5) 0.0855(2) 0.0365(10) Uani 1 1 d .
H12 H -0.5190 0.3516 0.0970 0.044 Uiso 1 1 calc R
C13 C -0.4426(3) 0.5328(5) 0.1331(2) 0.0395(11) Uani 1 1 d .
H13 H -0.4717 0.5464 0.1769 0.047 Uiso 1 1 calc R
C14 C 0.7692(3) 0.7624(6) 0.3741(3) 0.0501(13) Uani 1 1 d .
H14 H 0.8334 0.8059 0.3759 0.060 Uiso 1 1 calc R
C15 C 0.7566(3) 0.6218(6) 0.3579(3) 0.0506(13) Uani 1 1 d .
H15 H 0.8128 0.5677 0.3494 0.061 Uiso 1 1 calc R
C16 C 0.6632(3) 0.5585(6) 0.3538(2) 0.0413(11) Uani 1 1 d .
H16 H 0.6550 0.4616 0.3415 0.050 Uiso 1 1 calc R
C17 C 0.5801(3) 0.6373(5) 0.3678(2) 0.0336(10) Uani 1 1 d .
C18 C 0.5933(3) 0.7769(6) 0.3844(3) 0.0446(12) Uani 1 1 d .
H18 H 0.5378 0.8317 0.3938 0.054 Uiso 1 1 calc R
C19 C 0.4803(3) 0.5601(5) 0.36495(19) 0.0324(9) Uani 1 1 d .
H19 H 0.4946 0.4587 0.3771 0.039 Uiso 1 1 calc R
C20 C -0.0454(2) 0.5971(4) 0.18451(19) 0.0222(8) Uani 1 1 d .
C21 C -0.0791(3) 0.7409(4) 0.2051(2) 0.0282(9) Uani 1 1 d .
H21A H -0.0602 0.7542 0.2605 0.042 Uiso 1 1 calc GR
H21B H -0.1532 0.7491 0.1886 0.042 Uiso 1 1 calc GR
H21C H -0.0458 0.8128 0.1794 0.042 Uiso 1 1 calc GR
O22 O -0.07249(16) 0.5812(3) 0.10268(12) 0.0226(6) Uani 1 1 d .
C23 C -0.3289(3) 0.6089(5) 0.0518(2) 0.0309(9) Uani 1 1 d .
H23 H -0.2803 0.6743 0.0407 0.037 Uiso 1 1 calc R
C24 C -0.3720(3) 0.6273(5) 0.1162(2) 0.0374(10) Uani 1 1 d .
H24 H -0.3525 0.7056 0.1488 0.045 Uiso 1 1 calc R
C25 C -0.3931(3) 0.4721(5) -0.13983(19) 0.0286(9) Uani 1 1 d .
H25A H -0.4533 0.4176 -0.1324 0.034 Uiso 1 1 calc R
H25B H -0.4150 0.5709 -0.1493 0.034 Uiso 1 1 calc R
C26 C -0.3592(3) 0.4162(5) -0.2113(2) 0.0278(9) Uani 1 1 d .
H26A H -0.3433 0.3150 -0.2041 0.033 Uiso 1 1 calc R
H26B H -0.4166 0.4256 -0.2556 0.033 Uiso 1 1 calc R
C27 C -0.2665(2) 0.4911(4) -0.22967(18) 0.0235(8) Uani 1 1 d .
H27 H -0.2753 0.5947 -0.2247 0.028 Uiso 1 1 calc R
C28 C -0.2472(2) 0.4591(4) -0.30770(19) 0.0267(8) Uani 1 1 d .
C29 C -0.1709(3) 0.3690(5) -0.3197(2) 0.0312(9) Uani 1 1 d .
H29 H -0.1290 0.3231 -0.2775 0.037 Uiso 1 1 calc R
C30 C -0.1555(3) 0.3456(5) -0.3936(2) 0.0397(11) Uani 1 1 d .
H30 H -0.1021 0.2852 -0.4014 0.048 Uiso 1 1 calc R
C31 C -0.2171(3) 0.4092(6) -0.4554(2) 0.0439(12) Uani 1 1 d .
H31 H -0.2077 0.3903 -0.5057 0.053 Uiso 1 1 calc R
C32 C -0.2931(3) 0.5014(6) -0.4434(2) 0.0454(12) Uani 1 1 d .
H32 H -0.3347 0.5477 -0.4855 0.054 Uiso 1 1 calc R
C33 C -0.3077(3) 0.5251(5) -0.3704(2) 0.0363(10) Uani 1 1 d .
H33 H -0.3599 0.5876 -0.3626 0.044 Uiso 1 1 calc R
C34 C 0.1173(2) 0.4267(4) -0.00428(18) 0.0194(7) Uani 1 1 d .
H34 H 0.1021 0.3239 -0.0045 0.023 Uiso 1 1 calc R
C35 C 0.2288(2) 0.5730(4) -0.05275(18) 0.0226(8) Uani 1 1 d .
C36 C 0.2117(2) 0.4607(4) 0.05770(18) 0.0206(7) Uani 1 1 d .
H36 H 0.2646 0.3864 0.0584 0.025 Uiso 1 1 calc R
C37 C 0.3251(3) 0.5202(5) -0.0769(2) 0.0288(9) Uani 1 1 d .
H37A H 0.3505 0.4367 -0.0470 0.043 Uiso 1 1 calc GR
H37B H 0.3773 0.5938 -0.0679 0.043 Uiso 1 1 calc GR
H37C H 0.3095 0.4962 -0.1314 0.043 Uiso 1 1 calc GR
C38 C 0.1904(3) 0.7088(4) -0.0908(2) 0.0254(8) Uani 1 1 d .
H38A H 0.1703 0.6942 -0.1461 0.038 Uiso 1 1 calc GR
H38B H 0.2445 0.7796 -0.0803 0.038 Uiso 1 1 calc GR
H38C H 0.1314 0.7411 -0.0708 0.038 Uiso 1 1 calc GR
C39 C -0.0875(3) 0.4787(5) 0.2244(2) 0.0297(9) Uani 1 1 d .
H39A H -0.0632 0.3890 0.2080 0.045 Uiso 1 1 calc GR
H39B H -0.1622 0.4810 0.2115 0.045 Uiso 1 1 calc GR
H39C H -0.0647 0.4890 0.2798 0.045 Uiso 1 1 calc GR
C40 C 0.1065(3) 0.4698(6) 0.4340(2) 0.0430(11) Uani 1 1 d .
H40 H 0.1304 0.5557 0.4581 0.052 Uiso 1 1 calc R
C41 C 0.3287(3) 0.5220(6) 0.4301(2) 0.0452(13) Uani 1 1 d .
H41A H 0.2951 0.5648 0.4691 0.054 Uiso 1 1 calc R
H41B H 0.3592 0.4322 0.4514 0.054 Uiso 1 1 calc R
C42 C 0.4150(3) 0.6193(6) 0.4181(2) 0.0459(13) Uani 1 1 d .
H42A H 0.3852 0.7095 0.3970 0.055 Uiso 1 1 calc R
H42B H 0.4593 0.6392 0.4684 0.055 Uiso 1 1 calc R
C43 C 0.3958(3) 0.6638(6) 0.7153(3) 0.0494(13) Uani 1 1 d .
H43A H 0.4111 0.5673 0.7348 0.059 Uiso 1 1 calc R
H43B H 0.4382 0.7297 0.7511 0.059 Uiso 1 1 calc R
C1A C 0.6890(4) 0.8386(6) 0.3876(3) 0.0532(13) Uani 1 1 d .
H1A H 0.6979 0.9356 0.3995 0.064 Uiso 1 1 calc R
C1B C -0.0117(3) 0.2763(6) 0.4190(3) 0.0480(13) Uani 1 1 d .
H1B H -0.0679 0.2293 0.4328 0.058 Uiso 1 1 calc R
C1C C 0.0227(3) 0.4029(6) 0.4534(3) 0.0502(13) Uani 1 1 d .
H1C H -0.0108 0.4438 0.4901 0.060 Uiso 1 1 calc R

loop_
_atom_site_aniso_label
_atom_site_aniso_U_11
_atom_site_aniso_U_22
_atom_site_aniso_U_33
_atom_site_aniso_U_23
_atom_site_aniso_U_13
_atom_site_aniso_U_12
P1 0.0164(4) 0.0333(6) 0.0191(4) 0.0030(4) 0.0054(3) 0.0020(4)
P2 0.0145(4) 0.0247(5) 0.0189(4) -0.0011(4) 0.0049(3) -0.0003(3)
Cl3 0.0461(6) 0.0661(9) 0.0533(7) -0.0115(6) 0.0228(5) -0.0056(6)
Cl4 0.0435(6) 0.0729(9) 0.0675(8) 0.0061(7) 0.0268(6) 0.0056(6)
O1 0.0256(13) 0.0387(17) 0.0272(13) 0.0073(12) 0.0156(11) 0.0055(11)
O2 0.0170(11) 0.0284(15) 0.0207(11) 0.0003(11) 0.0001(9) -0.0023(11)
O3 0.0158(11) 0.0241(14) 0.0192(11) -0.0010(10) 0.0022(9) -0.0018(10)
O4 0.0168(11) 0.0290(15) 0.0242(12) -0.0028(11) 0.0079(9) -0.0006(10)
O5 0.0228(12) 0.0405(18) 0.0224(12) -0.0002(12) -0.0010(10) -0.0032(12)
O6 0.0185(12) 0.0340(16) 0.0186(11) -0.0021(11) 0.0070(9) 0.0002(10)
O7 0.0209(12) 0.0233(14) 0.0252(12) 0.0008(11) 0.0073(10) -0.0019(10)
O8 0.0160(11) 0.0275(15) 0.0189(11) -0.0025(11) 0.0014(9) 0.0014(10)
O9 0.0174(11) 0.0313(15) 0.0184(11) -0.0005(11) 0.0066(9) -0.0033(10)
O10 0.0181(11) 0.0258(15) 0.0194(11) -0.0013(10) 0.0059(9) -0.0044(10)
O11 0.0266(13) 0.0326(16) 0.0307(14) 0.0012(12) 0.0116(11) 0.0071(11)
C1 0.037(2) 0.042(3) 0.071(3) 0.013(2) 0.020(2) 0.001(2)
C2 0.032(2) 0.044(3) 0.051(3) 0.009(2) 0.019(2) 0.007(2)
C3 0.0224(18) 0.049(3) 0.0278(19) 0.0088(18) 0.0086(15) 0.0046(18)
C4 0.0249(19) 0.046(3) 0.0250(18) -0.0010(18) 0.0127(15) 0.0052(18)
C5 0.0160(15) 0.024(2) 0.0194(16) 0.0010(15) 0.0029(12) -0.0043(14)
C6 0.0189(16) 0.025(2) 0.0174(16) -0.0013(15) 0.0052(13) -0.0004(14)
C7 0.0169(16) 0.024(2) 0.0194(16) -0.0005(14) 0.0066(13) 0.0003(13)
C8 0.0157(15) 0.0218(19) 0.0192(15) -0.0033(14) 0.0024(13) -0.0009(13)
C9 0.0167(16) 0.028(2) 0.0279(18) 0.0016(16) 0.0078(13) -0.0024(15)
C10 0.0152(16) 0.036(2) 0.0254(17) 0.0051(16) 0.0048(13) 0.0041(15)
C11 0.0158(17) 0.044(3) 0.029(2) 0.0052(18) 0.0045(15) 0.0010(16)
C12 0.0201(18) 0.054(3) 0.037(2) 0.009(2) 0.0084(16) 0.0006(18)
C13 0.029(2) 0.061(3) 0.032(2) 0.003(2) 0.0134(17) 0.003(2)
C14 0.031(2) 0.076(4) 0.047(3) -0.018(3) 0.018(2) -0.015(2)
C15 0.030(2) 0.080(4) 0.045(3) -0.015(3) 0.0164(19) -0.006(2)
C16 0.031(2) 0.058(3) 0.037(2) -0.006(2) 0.0131(17) -0.001(2)
C17 0.024(2) 0.055(3) 0.0218(18) 0.0023(18) 0.0049(15) 0.0028(18)
C18 0.032(2) 0.056(3) 0.046(3) -0.005(2) 0.0097(19) 0.003(2)
C19 0.0227(18) 0.052(3) 0.0211(17) 0.0001(19) 0.0010(14) 0.0006(19)
C20 0.0128(16) 0.033(2) 0.0217(17) -0.0014(15) 0.0059(13) -0.0004(14)
C21 0.0221(18) 0.036(2) 0.0266(19) -0.0028(17) 0.0057(15) 0.0044(16)
O22 0.0171(11) 0.0329(16) 0.0189(11) -0.0013(10) 0.0063(9) 0.0034(10)
C23 0.0237(19) 0.041(3) 0.0297(19) -0.0006(18) 0.0100(15) -0.0008(17)
C24 0.031(2) 0.050(3) 0.035(2) -0.004(2) 0.0153(17) 0.0021(19)
C25 0.0166(16) 0.043(3) 0.0271(18) 0.0003(18) 0.0057(14) 0.0007(16)
C26 0.0183(17) 0.039(3) 0.0253(18) 0.0011(17) 0.0035(14) -0.0057(16)
C27 0.0160(16) 0.031(2) 0.0219(17) 0.0032(15) -0.0007(13) 0.0003(14)
C28 0.0209(17) 0.035(2) 0.0238(17) -0.0004(17) 0.0039(14) -0.0036(16)
C29 0.0256(19) 0.042(3) 0.026(2) -0.0003(18) 0.0066(16) 0.0010(17)
C30 0.030(2) 0.059(3) 0.031(2) -0.004(2) 0.0080(17) 0.005(2)
C31 0.036(2) 0.072(4) 0.025(2) -0.002(2) 0.0096(17) 0.000(2)
C32 0.039(2) 0.066(4) 0.029(2) 0.006(2) 0.0012(17) 0.007(2)
C33 0.031(2) 0.053(3) 0.0253(19) 0.0034(19) 0.0045(16) 0.0104(19)
C34 0.0163(15) 0.024(2) 0.0196(16) 0.0013(14) 0.0071(13) -0.0002(14)
C35 0.0169(16) 0.031(2) 0.0215(16) -0.0016(15) 0.0065(13) -0.0034(15)
C36 0.0183(16) 0.022(2) 0.0231(17) 0.0003(15) 0.0073(13) -0.0006(14)
C37 0.0191(17) 0.041(3) 0.0290(18) 0.0031(17) 0.0111(14) 0.0048(16)
C38 0.0234(18) 0.028(2) 0.0251(18) 0.0016(16) 0.0070(15) 0.0005(15)
C39 0.0253(18) 0.039(3) 0.0257(18) 0.0021(17) 0.0082(14) -0.0037(17)
C40 0.030(2) 0.069(4) 0.034(2) 0.001(2) 0.0147(17) 0.000(2)
C41 0.030(2) 0.085(4) 0.0247(19) -0.004(2) 0.0134(16) -0.004(2)
C42 0.027(2) 0.085(4) 0.026(2) -0.016(2) 0.0078(17) -0.010(2)
C43 0.034(2) 0.068(4) 0.046(3) 0.008(2) 0.0071(19) 0.002(2)
C1A 0.050(3) 0.056(4) 0.053(3) -0.013(3) 0.009(2) -0.009(2)
C1B 0.034(2) 0.065(4) 0.050(3) 0.024(3) 0.020(2) 0.000(2)
C1C 0.032(2) 0.084(4) 0.039(2) 0.010(3) 0.0177(19) 0.001(2)

loop_
_atom_type_symbol
_atom_type_description
_atom_type_scat_dispersion_real
_atom_type_scat_dispersion_imag
_atom_type_scat_source
C C 0.0181 0.0091 'International Tables Vol C Tables 4.2.6.8 and 6.1.1.4'
H H 0.0000 0.0000 'International Tables Vol C Tables 4.2.6.8 and 6.1.1.4'
Cl Cl 0.3639 0.7018 'International Tables Vol C Tables 4.2.6.8 and 6.1.1.4'
O O 0.0492 0.0322 'International Tables Vol C Tables 4.2.6.8 and 6.1.1.4'
P P 0.2955 0.4335 'International Tables Vol C Tables 4.2.6.8 and 6.1.1.4'

loop_
_geom_angle_atom_site_label_1
_geom_angle_atom_site_label_2
_geom_angle_atom_site_label_3
_geom_angle
O2 P1 O1 109.47(13)
O2 P1 O5 96.19(14)
O5 P1 O1 107.08(14)
O11 P1 O1 108.59(16)
O11 P1 O2 116.61(14)
O11 P1 O5 118.06(15)
O4 P2 O3 108.91(12)
O4 P2 O8 105.22(12)
O7 P2 O3 114.92(13)
O7 P2 O4 109.99(14)
O7 P2 O8 117.54(13)
O8 P2 O3 99.35(13)
C4 O1 P1 123.7(3)
C5 O2 P1 118.8(2)
C8 O3 P2 118.1(2)
C9 O4 P2 122.4(2)
C19 O5 P1 120.8(3)
C6 O6 C20 106.5(2)
C27 O8 P2 115.4(2)
C34 O9 C35 108.7(2)
C36 O10 C35 106.1(2)
C2 C1 H1 119.7
C1B C1 H1 119.7
C1B C1 C2 120.5(5)
C1 C2 H2 119.7
C3 C2 C1 120.6(4)
C3 C2 H2 119.7
C2 C3 C4 122.1(4)
C2 C3 C40 118.8(4)
C40 C3 C4 119.1(4)
O1 C4 C3 107.2(3)
O1 C4 H4 109.6
O1 C4 C41 108.4(3)
C3 C4 H4 109.6
C3 C4 C41 112.2(3)
C41 C4 H4 109.6
O2 C5 H5 109.4
O2 C5 C6 109.4(3)
O2 C5 C36 110.6(3)
C6 C5 H5 109.4
C6 C5 C36 108.6(3)
C36 C5 H5 109.4
O6 C6 C5 114.2(3)
O6 C6 H6 110.7
O6 C6 C7 101.8(2)
C5 C6 H6 110.7
C5 C6 C7 108.2(3)
C7 C6 H6 110.7
C6 C7 H7 110.3
C8 C7 C6 108.9(3)
C8 C7 H7 110.3
O22 C7 C6 101.0(3)
O22 C7 H7 110.3
O22 C7 C8 115.7(3)
O3 C8 C7 111.8(3)
O3 C8 H8 110.3
O3 C8 C34 107.2(3)
C7 C8 H8 110.3
C7 C8 C34 107.0(3)
C34 C8 H8 110.3
O4 C9 H9 109.6
O4 C9 C10 108.0(3)
O4 C9 C25 108.0(3)
C10 C9 H9 109.6
C10 C9 C25 112.0(3)
C25 C9 H9 109.6
C11 C10 C9 118.6(3)
C23 C10 C9 122.2(3)
C23 C10 C11 119.2(3)
C10 C11 H11 119.5
C12 C11 C10 121.0(4)
C12 C11 H11 119.5
C11 C12 H12 120.1
C11 C12 C13 119.8(4)
C13 C12 H12 120.1
C12 C13 H13 120.2
C24 C13 C12 119.6(4)
C24 C13 H13 120.2
C15 C14 H14 120.3
C1A C14 H14 120.3
C1A C14 C15 119.4(5)
C14 C15 H15 119.7
C14 C15 C16 120.7(5)
C16 C15 H15 119.7
C15 C16 H16 120.0
C15 C16 C17 120.0(5)
C17 C16 H16 120.0
C16 C17 C19 117.3(4)
C18 C17 C16 119.1(4)
C18 C17 C19 123.6(4)
C17 C18 H18 120.2
C17 C18 C1A 119.6(5)
C1A C18 H18 120.2
O5 C19 C17 106.6(3)
O5 C19 H19 109.4
O5 C19 C42 107.8(3)
C17 C19 H19 109.4
C17 C19 C42 114.3(4)
C42 C19 H19 109.4
O6 C20 C21 109.4(3)
O6 C20 C39 107.6(3)
O22 C20 O6 106.0(2)
O22 C20 C21 108.4(3)
O22 C20 C39 111.1(3)
C39 C20 C21 114.0(3)
C20 C21 H21A 109.5
C20 C21 H21B 109.5
C20 C21 H21C 109.5
H21A C21 H21B 109.5
H21A C21 H21C 109.5
H21B C21 H21C 109.5
C7 O22 C20 104.2(2)
C10 C23 H23 120.2
C10 C23 C24 119.5(4)
C24 C23 H23 120.2
C13 C24 C23 120.8(4)
C13 C24 H24 119.6
C23 C24 H24 119.6
C9 C25 H25A 108.4
C9 C25 H25B 108.4
H25A C25 H25B 107.4
C26 C25 C9 115.6(3)
C26 C25 H25A 108.4
C26 C25 H25B 108.4
C25 C26 H26A 108.7
C25 C26 H26B 108.7
H26A C26 H26B 107.6
C27 C26 C25 114.1(3)
C27 C26 H26A 108.7
C27 C26 H26B 108.7
O8 C27 C26 107.5(3)
O8 C27 H27 109.1
O8 C27 C28 107.9(3)
C26 C27 H27 109.1
C28 C27 C26 113.9(3)
C28 C27 H27 109.1
C29 C28 C27 122.7(3)
C29 C28 C33 119.0(3)
C33 C28 C27 118.3(3)
C28 C29 H29 120.0
C28 C29 C30 120.0(4)
C30 C29 H29 120.0
C29 C30 H30 119.7
C31 C30 C29 120.6(4)
C31 C30 H30 119.7
C30 C31 H31 120.2
C30 C31 C32 119.5(4)
C32 C31 H31 120.2
C31 C32 H32 120.1
C33 C32 C31 119.7(4)
C33 C32 H32 120.1
C28 C33 H33 119.4
C32 C33 C28 121.2(4)
C32 C33 H33 119.4
O9 C34 C8 110.5(3)
O9 C34 H34 110.3
O9 C34 C36 101.1(2)
C8 C34 H34 110.3
C36 C34 C8 114.1(3)
C36 C34 H34 110.3
O9 C35 C37 107.2(3)
O9 C35 C38 110.4(3)
O10 C35 O9 105.8(2)
O10 C35 C37 110.9(3)
O10 C35 C38 109.5(3)
C38 C35 C37 112.8(3)
O10 C36 C5 111.0(3)
O10 C36 C34 101.1(3)
O10 C36 H36 109.7
C5 C36 C34 115.3(3)
C5 C36 H36 109.7
C34 C36 H36 109.7
C35 C37 H37A 109.5
C35 C37 H37B 109.5
C35 C37 H37C 109.5
H37A C37 H37B 109.5
H37A C37 H37C 109.5
H37B C37 H37C 109.5
C35 C38 H38A 109.5
C35 C38 H38B 109.5
C35 C38 H38C 109.5
H38A C38 H38B 109.5
H38A C38 H38C 109.5
H38B C38 H38C 109.5
C20 C39 H39A 109.5
C20 C39 H39B 109.5
C20 C39 H39C 109.5
H39A C39 H39B 109.5
H39A C39 H39C 109.5
H39B C39 H39C 109.5
C3 C40 H40 119.7
C3 C40 C1C 120.6(5)
C1C C40 H40 119.7
C4 C41 H41A 108.2
C4 C41 H41B 108.2
H41A C41 H41B 107.3
C42 C41 C4 116.5(3)
C42 C41 H41A 108.2
C42 C41 H41B 108.2
C19 C42 C41 114.0(4)
C19 C42 H42A 108.7
C19 C42 H42B 108.7
C41 C42 H42A 108.7
C41 C42 H42B 108.7
H42A C42 H42B 107.6
Cl3 C43 H43A 109.5
Cl3 C43 H43B 109.5
Cl4 C43 Cl3 110.9(2)
Cl4 C43 H43A 109.5
Cl4 C43 H43B 109.5
H43A C43 H43B 108.1
C14 C1A C18 121.2(5)
C14 C1A H1A 119.4
C18 C1A H1A 119.4
C1 C1B H1B 120.3
C1 C1B C1C 119.5(4)
C1C C1B H1B 120.3
C40 C1C H1C 120.0
C1B C1C C40 120.0(4)
C1B C1C H1C 120.0

loop_
_geom_bond_atom_site_label_1
_geom_bond_atom_site_label_2
_geom_bond_distance
P1 O1 1.573(3)
P1 O2 1.567(2)
P1 O5 1.572(3)
P1 O11 1.455(3)
P2 O3 1.573(2)
P2 O4 1.571(2)
P2 O7 1.461(3)
P2 O8 1.572(2)
Cl3 C43 1.769(4)
Cl4 C43 1.765(4)
O1 C4 1.457(5)
O2 C5 1.454(4)
O3 C8 1.463(4)
O4 C9 1.468(4)
O5 C19 1.474(4)
O6 C6 1.428(4)
O6 C20 1.463(4)
O8 C27 1.479(4)
O9 C34 1.426(4)
O9 C35 1.445(4)
O10 C35 1.437(4)
O10 C36 1.435(4)
C1 H1 0.9500
C1 C2 1.395(6)
C1 C1B 1.377(7)
C2 H2 0.9500
C2 C3 1.381(7)
C3 C4 1.524(5)
C3 C40 1.393(6)
C4 H4 1.0000
C4 C41 1.536(5)
C5 H5 1.0000
C5 C6 1.498(5)
C5 C36 1.537(5)
C6 H6 1.0000
C6 C7 1.510(4)
C7 H7 1.0000
C7 C8 1.498(5)
C7 O22 1.427(4)
C8 H8 1.0000
C8 C34 1.544(4)
C9 H9 1.0000
C9 C10 1.510(5)
C9 C25 1.536(5)
C10 C11 1.396(5)
C10 C23 1.395(6)
C11 H11 0.9500
C11 C12 1.379(6)
C12 H12 0.9500
C12 C13 1.395(6)
C13 H13 0.9500
C13 C24 1.382(6)
C14 H14 0.9500
C14 C15 1.374(8)
C14 C1A 1.357(7)
C15 H15 0.9500
C15 C16 1.377(6)
C16 H16 0.9500
C16 C17 1.406(6)
C17 C18 1.366(7)
C17 C19 1.518(6)
C18 H18 0.9500
C18 C1A 1.401(6)
C19 H19 1.0000
C19 C42 1.523(5)
C20 C21 1.511(5)
C20 O22 1.441(4)
C20 C39 1.503(5)
C21 H21A 0.9800
C21 H21B 0.9800
C21 H21C 0.9800
C23 H23 0.9500
C23 C24 1.398(5)
C24 H24 0.9500
C25 H25A 0.9900
C25 H25B 0.9900
C25 C26 1.534(5)
C26 H26A 0.9900
C26 H26B 0.9900
C26 C27 1.523(5)
C27 H27 1.0000
C27 C28 1.499(5)
C28 C29 1.384(6)
C28 C33 1.393(5)
C29 H29 0.9500
C29 C30 1.395(6)
C30 H30 0.9500
C30 C31 1.378(6)
C31 H31 0.9500
C31 C32 1.393(7)
C32 H32 0.9500
C32 C33 1.376(6)
C33 H33 0.9500
C34 H34 1.0000
C34 C36 1.538(4)
C35 C37 1.526(5)
C35 C38 1.503(5)
C36 H36 1.0000
C37 H37A 0.9800
C37 H37B 0.9800
C37 H37C 0.9800
C38 H38A 0.9800
C38 H38B 0.9800
C38 H38C 0.9800
C39 H39A 0.9800
C39 H39B 0.9800
C39 H39C 0.9800
C40 H40 0.9500
C40 C1C 1.394(6)
C41 H41A 0.9900
C41 H41B 0.9900
C41 C42 1.530(6)
C42 H42A 0.9900
C42 H42B 0.9900
C43 H43A 0.9900
C43 H43B 0.9900
C1A H1A 0.9500
C1B H1B 0.9500
C1B C1C 1.390(8)
C1C H1C 0.9500

loop_
_geom_torsion_atom_site_label_1
_geom_torsion_atom_site_label_2
_geom_torsion_atom_site_label_3
_geom_torsion_atom_site_label_4
_geom_torsion
P1 O1 C4 C3 152.3(2)
P1 O1 C4 C41 -86.3(4)
P1 O2 C5 C6 136.5(2)
P1 O2 C5 C36 -104.0(3)
P1 O5 C19 C17 146.0(3)
P1 O5 C19 C42 -90.8(4)
P2 O3 C8 C7 110.5(3)
P2 O3 C8 C34 -132.5(2)
P2 O4 C9 C10 149.7(2)
P2 O4 C9 C25 -89.0(3)
P2 O8 C27 C26 -99.3(3)
P2 O8 C27 C28 137.4(3)
O1 P1 O2 C5 -66.0(3)
O1 P1 O5 C19 43.2(3)
O1 C4 C41 C42 71.4(5)
O2 P1 O1 C4 -60.8(3)
O2 P1 O5 C19 155.8(3)
O2 C5 C6 O6 -66.0(4)
O2 C5 C6 C7 -178.6(3)
O2 C5 C36 O10 -51.9(4)
O2 C5 C36 C34 -166.1(3)
O3 P2 O4 C9 -70.3(2)
O3 P2 O8 C27 166.9(2)
O3 C8 C34 O9 78.2(3)
O3 C8 C34 C36 -168.8(3)
O4 P2 O3 C8 -99.3(2)
O4 P2 O8 C27 54.3(2)
O4 C9 C10 C11 -176.9(3)
O4 C9 C10 C23 1.3(5)
O4 C9 C25 C26 73.2(4)
O5 P1 O1 C4 42.4(3)
O5 P1 O2 C5 -176.5(2)
O5 C19 C42 C41 76.1(5)
O6 C6 C7 C8 165.8(3)
O6 C6 C7 O22 43.5(3)
O6 C20 O22 C7 25.7(3)
O7 P2 O3 C8 24.6(2)
O7 P2 O4 C9 162.9(2)
O7 P2 O8 C27 -68.5(2)
O8 P2 O3 C8 151.0(2)
O8 P2 O4 C9 35.4(3)
O8 C27 C28 C29 15.5(5)
O8 C27 C28 C33 -163.3(3)
O9 C34 C36 O10 40.1(3)
O9 C34 C36 C5 159.9(3)
O11 P1 O1 C4 170.9(3)
O11 P1 O2 C5 57.8(3)
O11 P1 O5 C19 -79.6(3)
C1 C2 C3 C4 -179.9(4)
C1 C2 C3 C40 -0.2(6)
C1 C1B C1C C40 -1.3(7)
C2 C1 C1B C1C 0.9(7)
C2 C3 C4 O1 -7.9(5)
C2 C3 C4 C41 -126.8(4)
C2 C3 C40 C1C -0.1(6)
C3 C4 C41 C42 -170.4(4)
C3 C40 C1C C1B 0.9(7)
C4 C3 C40 C1C 179.5(4)
C4 C41 C42 C19 -63.5(6)
C5 C6 C7 C8 -73.5(3)
C5 C6 C7 O22 164.2(3)
C6 O6 C20 C21 -114.2(3)
C6 O6 C20 O22 2.6(4)
C6 O6 C20 C39 121.5(3)
C6 C5 C36 O10 68.1(3)
C6 C5 C36 C34 -46.1(4)
C6 C7 C8 O3 -178.3(3)
C6 C7 C8 C34 64.6(4)
C6 C7 O22 C20 -42.3(3)
C7 C8 C34 O9 -161.8(3)
C7 C8 C34 C36 -48.7(4)
C8 C7 O22 C20 -159.7(3)
C8 C34 C36 O10 -78.5(3)
C8 C34 C36 C5 41.3(4)
C9 C10 C11 C12 178.4(3)
C9 C10 C23 C24 -178.6(3)
C9 C25 C26 C27 -58.1(5)
C10 C9 C25 C26 -168.0(3)
C10 C11 C12 C13 0.2(6)
C10 C23 C24 C13 0.1(6)
C11 C10 C23 C24 -0.4(6)
C11 C12 C13 C24 -0.5(6)
C12 C13 C24 C23 0.3(6)
C14 C15 C16 C17 -1.3(7)
C15 C14 C1A C18 -0.8(8)
C15 C16 C17 C18 0.8(6)
C15 C16 C17 C19 -178.0(4)
C16 C17 C18 C1A -0.3(6)
C16 C17 C19 O5 -92.0(4)
C16 C17 C19 C42 149.0(4)
C17 C18 C1A C14 0.3(7)
C17 C19 C42 C41 -165.7(4)
C18 C17 C19 O5 89.2(5)
C18 C17 C19 C42 -29.8(6)
C19 C17 C18 C1A 178.4(4)
C20 O6 C6 C5 -144.3(3)
C20 O6 C6 C7 -27.9(3)
C21 C20 O22 C7 143.1(3)
O22 C7 C8 O3 -65.5(4)
O22 C7 C8 C34 177.5(3)
C23 C10 C11 C12 0.2(5)
C25 C9 C10 C11 64.4(5)
C25 C9 C10 C23 -117.4(4)
C25 C26 C27 O8 73.2(4)
C25 C26 C27 C28 -167.3(3)
C26 C27 C28 C29 -103.7(4)
C26 C27 C28 C33 77.4(5)
C27 C28 C29 C30 -178.8(4)
C27 C28 C33 C32 179.3(4)
C28 C29 C30 C31 -1.4(7)
C29 C28 C33 C32 0.4(7)
C29 C30 C31 C32 2.2(7)
C30 C31 C32 C33 -1.7(7)
C31 C32 C33 C28 0.4(7)
C33 C28 C29 C30 0.0(6)
C34 O9 C35 O10 5.4(3)
C34 O9 C35 C37 123.8(3)
C34 O9 C35 C38 -113.0(3)
C35 O9 C34 C8 93.2(3)
C35 O9 C34 C36 -27.9(3)
C35 O10 C36 C5 -160.9(3)
C35 O10 C36 C34 -38.1(3)
C36 O10 C35 O9 21.8(3)
C36 O10 C35 C37 -94.2(3)
C36 O10 C35 C38 140.7(3)
C36 C5 C6 O6 173.2(3)
C36 C5 C6 C7 60.6(3)
C39 C20 O22 C7 -90.9(3)
C40 C3 C4 O1 172.5(3)
C40 C3 C4 C41 53.5(5)
C1A C14 C15 C16 1.2(8)
C1B C1 C2 C3 -0.2(7)
